data_1525479
loop_
_publ_author_name
'Yanagida, R.Y.'
'Seff, K.'
'Amaro, A.A.'

_publ_section_title
;
 A redetermination of the crystal structure of dehydrated zeolite 4A
;
_journal_name_full 'Journal of Physical Chemistry'
_journal_page_first 805
_journal_page_last 809
_journal_volume 77
_journal_year 1973
_chemical_formula_sum 'Al12 Na12 O48 Si12'
_chemical_name_systematic 'Na12 Al12 Si12 O48'
_space_group_IT_number 221
_symmetry_space_group_name_Hall '-P 4 2 3'
_symmetry_space_group_name_H-M 'P m -3 m'
_cell_angle_alpha 90
_cell_angle_beta 90
_cell_angle_gamma 90
_cell_formula_units_Z 1
_cell_length_a 12.263
_cell_length_b 12.263
_cell_length_c 12.263
_cell_volume 1844.124
_citation_journal_id_ASTM JPCHAX
_cod_data_source_file Yanagida_JPCHAX_1973_1401.cif
_cod_data_source_block Al12Na12O48Si12
_cod_database_code 1525479

loop_
_symmetry_equiv_pos_as_xyz
x,y,z
-y,x,z
-x,-y,z
y,-x,z
x,-y,-z
y,x,-z
-x,y,-z
-y,-x,-z
z,x,y
-x,z,y
-z,-x,y
x,-z,y
z,-x,-y
x,z,-y
-z,x,-y
-x,-z,-y
y,z,x
y,-z,-x
z,y,-x
-y,z,-x
-z,-y,-x
-y,-z,x
z,-y,x
-z,y,x
-x,-y,-z
y,-x,-z
x,y,-z
-y,x,-z
-x,y,z
-y,-x,z
x,-y,z
y,x,z
-z,-x,-y
x,-z,-y
z,x,-y
-x,z,-y
-z,x,y
-x,-z,y
z,-x,y
x,z,y
-y,-z,-x
-y,z,x
-z,-y,x
y,-z,x
z,y,x
y,z,-x
-z,y,-x
z,-y,-x

loop_
_atom_site_label
_atom_site_type_symbol
_atom_site_fract_x
_atom_site_fract_y
_atom_site_fract_z
_atom_site_occupancy
_atom_site_U_iso_or_equiv
O2 O-2 0 0.29 0.29 1 0.0
O3 O-2 0.114 0.114 0.345 1 0.0
Na2 Na+1 0 0.429 0.429 0.25 0.0
O1 O-2 0 0.225 0.5 1 0.0
Na1 Na+1 0.2 0.2 0.2 1 0.0
Na3 Na+1 0.204 0.204 0.5 0.083 0.0
Si1 Si+4 0 0.185 0.372 0.5 0.0
Al1 Al+3 0 0.185 0.372 0.5 0.0
